data_7210194
loop_
_publ_author_name
'Ainscough, Eric W.'
'Brodie, Andrew M.'
'Davidson, Ross J.'
'Jameson, Geoffrey B.'
'Otter, Carl A.'

_publ_section_title
;
 Flexible pyridyloxy-substituted cyclotetraphosphazene platforms linked by
 silver(i)
;
_journal_issue 21
_journal_name_full CrystEngComm
_journal_page_first 4379
_journal_paper_doi 10.1039/c3ce40395e
_journal_volume 15
_journal_year 2013
_chemical_formula_moiety 'C55 H51 Ag4 F3 N15 O11 P4 S, C F3 O4 S, 2(C F3 O3 S), C2 N, O'
_chemical_formula_sum 'C60 H51 Ag4 F12 N16 O22 P4 S4'
_chemical_formula_weight 2259.77
_chemical_name_systematic
;
?
;
_space_group_IT_number 2
_space_group_name_Hall '-P 1'
_symmetry_cell_setting triclinic
_symmetry_space_group_name_Hall '-P 1'
_symmetry_space_group_name_H-M 'P -1'
_atom_sites_solution_hydrogens geom
_atom_sites_solution_primary direct
_atom_sites_solution_secondary difmap
_audit_creation_method SHELXL-97
_cell_angle_alpha 100.983(4)
_cell_angle_beta 92.204(4)
_cell_angle_gamma 102.358(4)
_cell_formula_units_Z 2
_cell_length_a 14.9201(12)
_cell_length_b 17.4130(14)
_cell_length_c 17.8452(14)
_cell_measurement_temperature 198(2)
_cell_volume 4430.7(6)
_computing_structure_refinement 'SHELXL-97 (Sheldrick, 1997)'
_computing_structure_solution 'SHELXS-97 (Sheldrick, 1990)'
_diffrn_ambient_temperature 198(2)
_diffrn_measured_fraction_theta_full 0.991
_diffrn_measured_fraction_theta_max 0.991
_diffrn_measurement_device_type 'CCD area detector'
_diffrn_measurement_method 'phi and omega scans'
_diffrn_radiation_monochromator graphite
_diffrn_radiation_source 'fine-focus sealed tube'
_diffrn_radiation_type MoK\a
_diffrn_radiation_wavelength 0.71073
_diffrn_reflns_av_R_equivalents 0.0788
_diffrn_reflns_av_sigmaI/netI 0.0919
_diffrn_reflns_limit_h_max 19
_diffrn_reflns_limit_h_min -19
_diffrn_reflns_limit_k_max 23
_diffrn_reflns_limit_k_min -23
_diffrn_reflns_limit_l_max 23
_diffrn_reflns_limit_l_min -23
_diffrn_reflns_number 63468
_diffrn_reflns_theta_full 28.28
_diffrn_reflns_theta_max 28.28
_diffrn_reflns_theta_min 2.74
_exptl_absorpt_coefficient_mu 1.136
_exptl_absorpt_correction_T_max 1
_exptl_absorpt_correction_T_min 0.780589
_exptl_absorpt_correction_type multi-scan
_exptl_absorpt_process_details SADABS
_exptl_crystal_colour colourless
_exptl_crystal_density_diffrn 1.694
_exptl_crystal_density_method 'not measured'
_exptl_crystal_description block
_exptl_crystal_F_000 2238
_exptl_crystal_size_max 0.280
_exptl_crystal_size_mid 0.180
_exptl_crystal_size_min 0.120
_refine_diff_density_max 1.053
_refine_diff_density_min -0.964
_refine_diff_density_rms 0.118
_refine_ls_extinction_method none
_refine_ls_goodness_of_fit_ref 0.965
_refine_ls_hydrogen_treatment constr
_refine_ls_matrix_type full
_refine_ls_number_parameters 1346
_refine_ls_number_reflns 21808
_refine_ls_number_restraints 1310
_refine_ls_restrained_S_all 1.080
_refine_ls_R_factor_all 0.1003
_refine_ls_R_factor_gt 0.0507
_refine_ls_shift/su_max 0.013
_refine_ls_shift/su_mean 0.000
_refine_ls_structure_factor_coef Fsqd
_refine_ls_weighting_details 'calc w=1/[\s^2^(Fo^2^)+(0.0742P)^2^+0.0000P] where P=(Fo^2^+2Fc^2^)/3'
_refine_ls_weighting_scheme calc
_refine_ls_wR_factor_gt 0.1304
_refine_ls_wR_factor_ref 0.1500
_reflns_number_gt 12795
_reflns_number_total 21808
_reflns_threshold_expression >2sigma(I)
_cod_data_source_file c3ce40395e.txt
_cod_data_source_block '[ag4mel](cf3so3)4'
_cod_original_sg_symbol_H-M P-1
_cod_database_code 7210194

loop_
_symmetry_equiv_pos_as_xyz
'x, y, z'
'-x, -y, -z'

loop_
_atom_site_label
_atom_site_type_symbol
_atom_site_fract_x
_atom_site_fract_y
_atom_site_fract_z
_atom_site_U_iso_or_equiv
_atom_site_adp_type
_atom_site_occupancy
_atom_site_symmetry_multiplicity
_atom_site_calc_flag
_atom_site_refinement_flags
_atom_site_disorder_assembly
_atom_site_disorder_group
O11 O 0.3828(4) 1.0029(4) 0.4261(3) 0.0711(15) Uani 1 1 d U . .
Ag1 Ag 0.48561(3) 0.14903(3) 0.72246(3) 0.04171(13) Uani 1 1 d . . .
Ag2 Ag 0.20626(3) 0.29534(3) 1.06552(3) 0.03850(12) Uani 1 1 d . . .
Ag3 Ag 0.09030(3) 0.07286(3) 0.98585(2) 0.03475(12) Uani 1 1 d . . .
Ag4 Ag 0.28792(3) 0.21318(3) 0.63260(3) 0.04186(13) Uani 1 1 d . . .
N11 N 0.5580(3) 0.2629(3) 0.7951(3) 0.0321(10) Uani 1 1 d U . .
N21 N 0.3193(3) 0.2479(3) 1.1067(2) 0.0312(10) Uani 1 1 d U A .
N31 N 0.3937(3) 0.0303(3) 0.6852(2) 0.0314(10) Uani 1 1 d U . .
N41 N 0.2060(3) 0.0253(3) 1.0177(2) 0.0277(9) Uani 1 1 d U . .
N51 N 0.1878(3) 0.0962(3) 0.6072(2) 0.0316(10) Uani 1 1 d U A .
N61 N -0.0106(3) 0.1260(3) 0.9367(2) 0.0273(9) Uani 1 1 d U . .
N71 N 0.3655(3) 0.3338(3) 0.6911(3) 0.0359(11) Uani 1 1 d U A .
N81 N 0.1200(3) 0.3468(3) 0.9961(2) 0.0297(10) Uani 1 1 d U A .
P1 P 0.38518(8) 0.22869(8) 0.91881(7) 0.0223(3) Uani 1 1 d . . .
P2 P 0.28116(8) 0.07249(8) 0.85179(7) 0.0218(3) Uani 1 1 d . . .
P3 P 0.14242(8) 0.14057(8) 0.79433(7) 0.0220(3) Uani 1 1 d . . .
P4 P 0.25348(8) 0.29656(8) 0.85149(7) 0.0231(3) Uani 1 1 d . . .
N1 N 0.3304(3) 0.1410(2) 0.9200(2) 0.0236(9) Uani 1 1 d U . .
N2 N 0.2145(3) 0.0866(2) 0.7885(2) 0.0231(9) Uani 1 1 d U . .
N3 N 0.1645(3) 0.2283(2) 0.8432(2) 0.0236(9) Uani 1 1 d U . .
N4 N 0.3520(3) 0.2820(2) 0.8665(2) 0.0254(9) Uani 1 1 d U . .
O1 O 0.4859(2) 0.2223(2) 0.89676(19) 0.0263(8) Uani 1 1 d U . .
O2 O 0.3968(2) 0.2787(2) 1.00494(19) 0.0276(8) Uani 1 1 d U A .
O3 O 0.3597(2) 0.0355(2) 0.80913(18) 0.0266(8) Uani 1 1 d U . .
O4 O 0.2253(2) 0.0023(2) 0.88975(19) 0.0259(8) Uani 1 1 d U . .
O5 O 0.1138(2) 0.1455(2) 0.70887(19) 0.0274(8) Uani 1 1 d U A .
O6 O 0.0516(2) 0.0926(2) 0.8237(2) 0.0276(8) Uani 1 1 d U . .
O7 O 0.2561(2) 0.3335(2) 0.7767(2) 0.0289(8) Uani 1 1 d U A .
O8 O 0.2393(2) 0.3658(2) 0.91921(19) 0.0274(8) Uani 1 1 d U A .
C11 C 0.5448(3) 0.2825(3) 0.8684(3) 0.0259(11) Uani 1 1 d U . .
C12 C 0.5870(4) 0.3529(3) 0.9170(3) 0.0353(12) Uani 1 1 d U . .
H12 H 0.5751 0.3627 0.9683 0.042 Uiso 1 1 calc R . .
C13 C 0.6481(4) 0.4096(4) 0.8874(4) 0.0444(15) Uani 1 1 d U . .
C14 C 0.6627(4) 0.3906(4) 0.8104(4) 0.0450(15) Uani 1 1 d U . .
H14 H 0.7032 0.4267 0.7883 0.054 Uiso 1 1 calc R . .
C15 C 0.6167(4) 0.3183(4) 0.7673(3) 0.0405(14) Uani 1 1 d U . .
H15 H 0.6268 0.3068 0.7157 0.049 Uiso 1 1 calc R . .
C16 C 0.6968(6) 0.4876(5) 0.9386(4) 0.073(2) Uani 1 1 d U . .
H16A H 0.7365 0.5194 0.9095 0.110 Uiso 1 1 calc R . .
H16B H 0.7328 0.4768 0.9795 0.110 Uiso 1 1 calc R . .
H16C H 0.6522 0.5162 0.9596 0.110 Uiso 1 1 calc R . .
C21 C 0.3940(3) 0.2453(3) 1.0694(3) 0.0268(11) Uani 1 1 d U . .
C22 C 0.4683(4) 0.2187(3) 1.0959(3) 0.0324(12) Uani 1 1 d U A .
H22 H 0.5202 0.2195 1.0685 0.039 Uiso 1 1 calc R . .
C23 C 0.4641(4) 0.1910(4) 1.1632(3) 0.0371(13) Uani 1 1 d U . .
C24 C 0.3853(4) 0.1937(4) 1.2021(3) 0.0376(13) Uani 1 1 d U A .
H24 H 0.3803 0.1758 1.2479 0.045 Uiso 1 1 calc R . .
C25 C 0.3162(4) 0.2218(4) 1.1742(3) 0.0377(13) Uani 1 1 d U . .
H25 H 0.2648 0.2235 1.2018 0.045 Uiso 1 1 calc R A .
C26 C 0.5424(5) 0.1613(5) 1.1940(4) 0.0574(19) Uani 1 1 d U A .
H26A H 0.5275 0.1037 1.1832 0.086 Uiso 1 1 calc R . .
H26B H 0.5527 0.1810 1.2483 0.086 Uiso 1 1 calc R . .
H26C H 0.5970 0.1803 1.1700 0.086 Uiso 1 1 calc R . .
C31 C 0.3464(3) -0.0079(3) 0.7336(3) 0.0266(11) Uani 1 1 d U . .
C32 C 0.2928(3) -0.0845(3) 0.7153(3) 0.0319(12) Uani 1 1 d U . .
H32 H 0.2624 -0.1080 0.7527 0.038 Uiso 1 1 calc R . .
C33 C 0.2846(4) -0.1262(3) 0.6402(3) 0.0358(12) Uani 1 1 d U . .
C34 C 0.3328(4) -0.0877(4) 0.5878(3) 0.0375(13) Uani 1 1 d U . .
H34 H 0.3294 -0.1134 0.5368 0.045 Uiso 1 1 calc R . .
C35 C 0.3857(4) -0.0112(4) 0.6119(3) 0.0379(13) Uani 1 1 d U . .
H35 H 0.4179 0.0134 0.5759 0.046 Uiso 1 1 calc R . .
C36 C 0.2261(5) -0.2098(4) 0.6160(4) 0.0579(19) Uani 1 1 d U . .
H36A H 0.1884 -0.2135 0.5701 0.087 Uiso 1 1 calc R . .
H36B H 0.1875 -0.2221 0.6560 0.087 Uiso 1 1 calc R . .
H36C H 0.2650 -0.2474 0.6065 0.087 Uiso 1 1 calc R . .
C41 C 0.2539(3) -0.0047(3) 0.9636(3) 0.0242(10) Uani 1 1 d U . .
C42 C 0.3248(4) -0.0414(3) 0.9744(3) 0.0304(11) Uani 1 1 d U . .
H42 H 0.3540 -0.0632 0.9332 0.037 Uiso 1 1 calc R . .
C43 C 0.3516(4) -0.0451(3) 1.0485(3) 0.0342(12) Uani 1 1 d U . .
C44 C 0.3042(4) -0.0121(3) 1.1062(3) 0.0355(12) Uani 1 1 d U . .
H44 H 0.3211 -0.0123 1.1569 0.043 Uiso 1 1 calc R . .
C45 C 0.2321(4) 0.0210(3) 1.0896(3) 0.0322(12) Uani 1 1 d U . .
H45 H 0.2001 0.0414 1.1296 0.039 Uiso 1 1 calc R . .
C46 C 0.4270(5) -0.0855(4) 1.0649(4) 0.0540(18) Uani 1 1 d U . .
H46A H 0.4045 -0.1427 1.0515 0.081 Uiso 1 1 calc R . .
H46B H 0.4474 -0.0699 1.1184 0.081 Uiso 1 1 calc R . .
H46C H 0.4776 -0.0698 1.0353 0.081 Uiso 1 1 calc R . .
C51 C 0.1154(3) 0.0827(3) 0.6482(3) 0.0280(11) Uani 1 1 d U . .
C52 C 0.0459(4) 0.0147(3) 0.6343(3) 0.0321(12) Uani 1 1 d U A .
H52 H -0.0031 0.0096 0.6650 0.039 Uiso 1 1 calc R . .
C53 C 0.0508(4) -0.0461(3) 0.5733(3) 0.0358(12) Uani 1 1 d U . .
C54 C 0.1252(4) -0.0348(4) 0.5295(3) 0.0424(14) Uani 1 1 d U A .
H54 H 0.1305 -0.0748 0.4883 0.051 Uiso 1 1 calc R . .
C55 C 0.1917(4) 0.0363(4) 0.5473(3) 0.0397(14) Uani 1 1 d U . .
H55 H 0.2410 0.0433 0.5170 0.048 Uiso 1 1 calc R A .
C56 C -0.0232(5) -0.1231(4) 0.5572(4) 0.0522(17) Uani 1 1 d U A .
H56A H -0.0484 -0.1326 0.6042 0.078 Uiso 1 1 calc R . .
H56B H 0.0030 -0.1672 0.5351 0.078 Uiso 1 1 calc R . .
H56C H -0.0712 -0.1185 0.5221 0.078 Uiso 1 1 calc R . .
C61 C -0.0116(3) 0.1303(3) 0.8637(3) 0.0270(11) Uani 1 1 d U . .
C62 C -0.0708(3) 0.1638(3) 0.8264(3) 0.0328(12) Uani 1 1 d U . .
H62 H -0.0682 0.1650 0.7747 0.039 Uiso 1 1 calc R . .
C63 C -0.1357(4) 0.1963(3) 0.8697(4) 0.0370(13) Uani 1 1 d U . .
C64 C -0.1369(4) 0.1908(3) 0.9453(3) 0.0355(12) Uani 1 1 d U . .
H64 H -0.1804 0.2102 0.9748 0.043 Uiso 1 1 calc R . .
C65 C -0.0745(4) 0.1571(3) 0.9774(3) 0.0336(12) Uani 1 1 d U . .
H65 H -0.0756 0.1553 1.0292 0.040 Uiso 1 1 calc R . .
C66 C -0.2035(5) 0.2334(4) 0.8322(4) 0.0562(18) Uani 1 1 d U . .
H66A H -0.2554 0.1921 0.8081 0.084 Uiso 1 1 calc R . .
H66B H -0.1742 0.2604 0.7944 0.084 Uiso 1 1 calc R . .
H66C H -0.2238 0.2714 0.8703 0.084 Uiso 1 1 calc R . .
C71 C 0.3385(3) 0.3742(3) 0.7538(3) 0.0283(11) Uani 1 1 d U . .
C72 C 0.3834(4) 0.4482(3) 0.7934(4) 0.0391(13) Uani 1 1 d U A .
H72 H 0.3598 0.4732 0.8365 0.047 Uiso 1 1 calc R . .
C73 C 0.4659(4) 0.4859(4) 0.7678(4) 0.0482(15) Uani 1 1 d U . .
C74 C 0.4946(4) 0.4458(4) 0.7017(4) 0.0497(16) Uani 1 1 d U A .
H74 H 0.5480 0.4694 0.6820 0.060 Uiso 1 1 calc R . .
C75 C 0.4450(4) 0.3719(4) 0.6653(4) 0.0469(15) Uani 1 1 d U . .
H75 H 0.4660 0.3463 0.6211 0.056 Uiso 1 1 calc R A .
C76 C 0.5203(5) 0.5666(4) 0.8121(5) 0.075(2) Uani 1 1 d U A .
H76A H 0.5850 0.5689 0.8095 0.113 Uiso 1 1 calc R . .
H76B H 0.5060 0.5734 0.8646 0.113 Uiso 1 1 calc R . .
H76C H 0.5044 0.6086 0.7902 0.113 Uiso 1 1 calc R . .
C81 C 0.1498(3) 0.3747(3) 0.9343(3) 0.0264(11) Uani 1 1 d U . .
C82 C 0.1035(4) 0.4105(3) 0.8892(3) 0.0346(12) Uani 1 1 d U A .
H82 H 0.1297 0.4292 0.8478 0.041 Uiso 1 1 calc R . .
C83 C 0.0152(4) 0.4182(4) 0.9073(4) 0.0434(14) Uani 1 1 d U . .
C84 C -0.0169(4) 0.3902(4) 0.9705(4) 0.0491(16) Uani 1 1 d U A .
H84 H -0.0752 0.3948 0.9846 0.059 Uiso 1 1 calc R . .
C85 C 0.0352(4) 0.3557(4) 1.0131(4) 0.0416(14) Uani 1 1 d U . .
H85 H 0.0111 0.3377 1.0556 0.050 Uiso 1 1 calc R A .
C86 C -0.0408(5) 0.4540(5) 0.8577(5) 0.067(2) Uani 1 1 d U A .
H86A H -0.0057 0.5053 0.8518 0.100 Uiso 1 1 calc R . .
H86B H -0.0961 0.4608 0.8813 0.100 Uiso 1 1 calc R . .
H86C H -0.0564 0.4189 0.8084 0.100 Uiso 1 1 calc R . .
C90 C 0.4788(5) 0.1889(4) 0.5318(4) 0.0536(17) Uani 1 1 d U . .
C91 C 0.4959(6) 0.2034(5) 0.4550(4) 0.069(2) Uani 1 1 d U . .
H91A H 0.4995 0.1540 0.4217 0.104 Uiso 1 1 calc R . .
H91B H 0.5528 0.2421 0.4572 0.104 Uiso 1 1 calc R . .
H91C H 0.4465 0.2234 0.4356 0.104 Uiso 1 1 calc R . .
N90 N 0.4632(5) 0.1789(4) 0.5910(4) 0.0704(18) Uani 1 1 d U . .
C92A C 0.242(2) 0.2731(19) 0.4589(15) 0.059(6) Uani 0.450(3) 1 d PDU A 1
C93A C 0.1939(18) 0.3065(16) 0.4042(15) 0.098(8) Uani 0.450(3) 1 d PDU A 1
N92A N 0.277(3) 0.2587(18) 0.5092(16) 0.074(10) Uani 0.450(3) 1 d PDU A 1
C92B C 0.2538(19) 0.2551(15) 0.4476(11) 0.059(5) Uani 0.550(3) 1 d PDU A 2
C93B C 0.2232(14) 0.2692(12) 0.3731(9) 0.085(5) Uani 0.550(3) 1 d PDU A 2
N92B N 0.2795(15) 0.2380(14) 0.5002(10) 0.047(4) Uani 0.550(3) 1 d PDU A 2
C94A C 0.1685(17) 0.412(2) 1.2438(16) 0.068(5) Uani 0.550(3) 1 d PDU A 1
C95A C 0.0842(12) 0.4216(11) 1.2877(10) 0.069(4) Uani 0.550(3) 1 d PDU A 1
N91A N 0.2158(13) 0.3917(15) 1.2023(12) 0.073(7) Uani 0.550(3) 1 d PDU A 1
C94B C 0.147(2) 0.412(3) 1.2348(19) 0.068(6) Uani 0.450(3) 1 d PDU A 2
C95B C 0.117(3) 0.452(2) 1.3085(18) 0.158(17) Uani 0.450(3) 1 d PDU A 2
N91B N 0.1918(18) 0.3989(17) 1.1882(14) 0.062(6) Uani 0.450(3) 1 d PDU A 2
C100 C 0.2461(5) 0.9992(5) 0.3331(4) 0.0560(18) Uani 1 1 d U . .
F11 F 0.1880(3) 0.9431(4) 0.3606(3) 0.0966(17) Uani 1 1 d U . .
F12 F 0.2362(4) 1.0679(3) 0.3714(3) 0.1019(18) Uani 1 1 d U . .
F13 F 0.2172(3) 0.9898(3) 0.2606(2) 0.0784(14) Uani 1 1 d U . .
S1 S 0.36456(12) 0.98740(11) 0.34492(9) 0.0499(4) Uani 1 1 d . . .
O12 O 0.3603(4) 0.9068(3) 0.3069(3) 0.0778(17) Uani 1 1 d U . .
O13 O 0.4148(4) 1.0472(3) 0.3071(3) 0.0745(16) Uani 1 1 d U . .
C200 C -0.0449(4) 0.1646(4) 1.2239(3) 0.0417(14) Uani 1 1 d U . .
F21 F -0.0219(3) 0.2317(3) 1.2758(3) 0.0773(13) Uani 1 1 d U . .
F22 F -0.0783(2) 0.1047(2) 1.2588(2) 0.0576(10) Uani 1 1 d U . .
F23 F -0.1145(2) 0.1707(2) 1.1767(2) 0.0550(10) Uani 1 1 d U . .
S2 S 0.05216(10) 0.14539(10) 1.17085(9) 0.0403(4) Uani 1 1 d . . .
O21 O 0.0786(3) 0.2147(3) 1.1365(3) 0.0593(13) Uani 1 1 d U . .
O22 O 0.1171(3) 0.1378(4) 1.2288(3) 0.0715(16) Uani 1 1 d U . .
O23 O 0.0133(3) 0.0733(3) 1.1160(2) 0.0511(11) Uani 1 1 d U . .
C30A C 0.7670(12) 0.3636(11) 0.2064(11) 0.075(5) Uani 0.450(3) 1 d PDU A 1
F31A F 0.7953(11) 0.4420(8) 0.2291(10) 0.094(5) Uani 0.450(3) 1 d PDU A 1
F32A F 0.8317(14) 0.3280(11) 0.2207(13) 0.165(8) Uani 0.450(3) 1 d PDU A 1
F33A F 0.6940(11) 0.3407(9) 0.2408(8) 0.128(5) Uani 0.450(3) 1 d PDU A 1
S3A S 0.7362(11) 0.3444(9) 0.1017(9) 0.052(3) Uani 0.450(3) 1 d PDU A 1
O31A O 0.7058(16) 0.2571(8) 0.0836(11) 0.063(5) Uani 0.450(3) 1 d PDU A 1
O32A O 0.8191(11) 0.3739(11) 0.0677(11) 0.113(6) Uani 0.450(3) 1 d PDU A 1
O33A O 0.6685(13) 0.3894(12) 0.0977(13) 0.084(7) Uani 0.450(3) 1 d PDU A 1
C30B C 0.8016(10) 0.3530(8) 0.1724(8) 0.067(4) Uani 0.550(3) 1 d PDU A 2
F31B F 0.8265(9) 0.4297(7) 0.2054(9) 0.101(5) Uani 0.550(3) 1 d PDU A 2
F32B F 0.8797(6) 0.3306(6) 0.1545(6) 0.096(3) Uani 0.550(3) 1 d PDU A 2
F33B F 0.7658(8) 0.3100(7) 0.2231(6) 0.096(3) Uani 0.550(3) 1 d PDU A 2
S3B S 0.7242(9) 0.3352(8) 0.0856(7) 0.056(2) Uani 0.550(3) 1 d PDU A 2
O31B O 0.7001(15) 0.2509(8) 0.0582(10) 0.080(6) Uani 0.550(3) 1 d PDU A 2
O32B O 0.7783(8) 0.3786(8) 0.0355(7) 0.082(4) Uani 0.550(3) 1 d PDU A 2
O33B O 0.6473(9) 0.3697(9) 0.1134(10) 0.063(4) Uani 0.550(3) 1 d PDU A 2
C40B C 0.7118(15) 0.5124(16) 0.5234(12) 0.244(8) Uani 0.450(3) 1 d PDU A 1
S4B S 0.6810(5) 0.4133(6) 0.5491(4) 0.137(3) Uani 0.450(3) 1 d PDU A 1
O41B O 0.7172(17) 0.4285(15) 0.6226(10) 0.218(12) Uani 0.450(3) 1 d PDU A 1
O42B O 0.7176(13) 0.3673(10) 0.4887(10) 0.152(7) Uani 0.450(3) 1 d PDU A 1
O43B O 0.5787(11) 0.4003(14) 0.5327(15) 0.232(13) Uani 0.450(3) 1 d PDU A 1
F42B F 0.7964(12) 0.5146(13) 0.5176(14) 0.250(8) Uani 0.450(3) 1 d PDU A 1
F41B F 0.6806(18) 0.5511(10) 0.5828(13) 0.264(8) Uani 0.450(3) 1 d PDU A 1
F43B F 0.6541(17) 0.4966(13) 0.4620(12) 0.258(8) Uani 0.450(3) 1 d PDU A 1
O203 O 0.067(2) 0.786(2) 0.3618(19) 0.299(15) Uani 0.550(3) 1 d PU A 1
N400 N 0.5452(18) 0.6352(14) 0.6358(13) 0.171(9) Uani 0.550(3) 1 d PDU A 1
C401 C 0.463(2) 0.618(3) 0.623(2) 0.29(2) Uani 0.550(3) 1 d PDU A 1
C402 C 0.3879(19) 0.632(2) 0.6741(19) 0.198(13) Uani 0.550(3) 1 d PDU A 1
C302 C 0.0927(13) 0.5567(11) 0.5835(11) 0.074(5) Uani 0.450(3) 1 d PDU A 1
C301 C 0.0469(19) 0.6126(18) 0.5731(18) 0.133(10) Uani 0.450(3) 1 d PDU A 1
N300 N -0.0029(15) 0.6519(13) 0.5532(12) 0.119(7) Uani 0.450(3) 1 d PDU A 1
C40A C -0.0554(10) 0.6801(8) 0.3535(8) 0.074(4) Uani 0.550(3) 1 d PDU A 2
S4A S 0.0485(3) 0.6798(3) 0.4098(4) 0.0976(17) Uani 0.550(3) 1 d PD A 2
O41A O 0.0105(11) 0.6652(9) 0.4828(8) 0.139(6) Uani 0.550(3) 1 d PDU A 2
O42A O 0.1066(8) 0.7604(6) 0.4175(8) 0.100(4) Uani 0.550(3) 1 d PDU A 2
O43A O 0.0839(12) 0.6199(9) 0.3648(9) 0.154(6) Uani 0.550(3) 1 d PDU A 2
F43A F -0.0307(7) 0.7008(6) 0.2862(5) 0.092(3) Uani 0.550(3) 1 d PDU A 2
F41A F -0.0991(6) 0.7280(6) 0.3861(5) 0.093(3) Uani 0.550(3) 1 d PDU A 2
F42A F -0.1030(8) 0.6080(6) 0.3397(6) 0.121(4) Uani 0.550(3) 1 d PDU A 2
O202 O 0.6451(10) 0.3615(8) 0.5858(8) 0.085(4) Uani 0.450(3) 1 d PU A 2
O100 O 0.2862(8) 0.7774(6) 0.3998(6) 0.172(4) Uani 1 1 d U . .

loop_
_atom_site_aniso_label
_atom_site_aniso_U_11
_atom_site_aniso_U_22
_atom_site_aniso_U_33
_atom_site_aniso_U_23
_atom_site_aniso_U_13
_atom_site_aniso_U_12
O11 0.071(3) 0.101(4) 0.041(3) 0.024(3) -0.004(2) 0.014(3)
Ag1 0.0441(3) 0.0375(3) 0.0361(2) 0.0014(2) 0.0076(2) -0.0025(2)
Ag2 0.0325(2) 0.0458(3) 0.0420(3) 0.0191(2) 0.00601(19) 0.00963(19)
Ag3 0.0320(2) 0.0471(3) 0.0330(2) 0.0155(2) 0.00738(17) 0.01872(19)
Ag4 0.0432(3) 0.0395(3) 0.0389(2) 0.0077(2) 0.0098(2) -0.0004(2)
N11 0.028(2) 0.033(3) 0.034(2) 0.008(2) 0.0065(19) 0.0023(19)
N21 0.025(2) 0.038(3) 0.031(2) 0.010(2) 0.0023(18) 0.0048(19)
N31 0.036(2) 0.031(2) 0.026(2) 0.0043(19) 0.0063(19) 0.0067(19)
N41 0.028(2) 0.032(2) 0.027(2) 0.0119(19) 0.0066(18) 0.0086(18)
N51 0.035(2) 0.038(3) 0.024(2) 0.010(2) 0.0027(19) 0.010(2)
N61 0.022(2) 0.031(2) 0.029(2) 0.0083(19) 0.0041(17) 0.0047(17)
N71 0.037(2) 0.034(3) 0.037(3) 0.013(2) 0.009(2) 0.002(2)
N81 0.027(2) 0.029(2) 0.033(2) 0.0079(19) 0.0072(18) 0.0035(18)
P1 0.0209(6) 0.0252(7) 0.0210(6) 0.0066(5) 0.0019(5) 0.0042(5)
P2 0.0214(6) 0.0246(7) 0.0202(6) 0.0066(5) 0.0034(5) 0.0050(5)
P3 0.0204(6) 0.0257(7) 0.0206(6) 0.0071(5) 0.0021(5) 0.0044(5)
P4 0.0221(6) 0.0242(7) 0.0245(6) 0.0086(5) 0.0029(5) 0.0049(5)
N1 0.024(2) 0.026(2) 0.020(2) 0.0057(17) 0.0045(16) 0.0047(17)
N2 0.025(2) 0.025(2) 0.0202(19) 0.0051(17) 0.0039(16) 0.0060(17)
N3 0.022(2) 0.022(2) 0.027(2) 0.0067(17) 0.0051(17) 0.0038(16)
N4 0.024(2) 0.027(2) 0.027(2) 0.0129(18) 0.0059(17) 0.0030(17)
O1 0.0212(17) 0.0273(19) 0.0307(18) 0.0080(15) 0.0032(14) 0.0037(14)
O2 0.0336(19) 0.0267(19) 0.0216(17) 0.0066(15) 0.0029(15) 0.0030(15)
O3 0.0236(17) 0.036(2) 0.0226(17) 0.0069(15) 0.0039(14) 0.0108(15)
O4 0.0273(18) 0.0266(19) 0.0235(17) 0.0097(15) 0.0016(14) 0.0016(14)
O5 0.0326(19) 0.029(2) 0.0238(17) 0.0086(15) 0.0021(15) 0.0106(15)
O6 0.0232(17) 0.0248(19) 0.0340(19) 0.0080(16) 0.0072(15) 0.0011(14)
O7 0.0249(17) 0.035(2) 0.0292(18) 0.0128(16) 0.0018(15) 0.0056(15)
O8 0.0228(17) 0.0272(19) 0.0301(18) 0.0026(15) 0.0037(14) 0.0040(14)
C11 0.017(2) 0.031(3) 0.028(2) 0.006(2) 0.0005(19) 0.0031(19)
C12 0.032(3) 0.038(3) 0.032(3) 0.005(2) 0.003(2) 0.001(2)
C13 0.042(3) 0.036(3) 0.048(3) 0.010(3) 0.001(3) -0.008(2)
C14 0.040(3) 0.040(3) 0.049(3) 0.012(3) 0.008(3) -0.008(3)
C15 0.037(3) 0.043(3) 0.038(3) 0.009(3) 0.010(2) -0.002(3)
C16 0.079(5) 0.060(5) 0.064(5) 0.012(4) 0.001(4) -0.018(4)
C21 0.031(3) 0.028(3) 0.019(2) 0.004(2) 0.001(2) 0.001(2)
C22 0.031(3) 0.034(3) 0.032(3) 0.005(2) 0.007(2) 0.006(2)
C23 0.036(3) 0.040(3) 0.038(3) 0.015(2) 0.001(2) 0.009(2)
C24 0.040(3) 0.046(3) 0.028(3) 0.015(2) 0.002(2) 0.004(2)
C25 0.037(3) 0.045(3) 0.031(3) 0.013(3) 0.006(2) 0.004(2)
C26 0.050(4) 0.078(5) 0.060(4) 0.035(4) 0.008(3) 0.029(3)
C31 0.025(2) 0.033(3) 0.025(2) 0.006(2) 0.002(2) 0.012(2)
C32 0.026(2) 0.033(3) 0.037(3) 0.007(2) 0.004(2) 0.007(2)
C33 0.030(3) 0.036(3) 0.039(3) 0.001(2) -0.002(2) 0.008(2)
C34 0.037(3) 0.040(3) 0.030(3) -0.002(2) 0.001(2) 0.008(2)
C35 0.040(3) 0.043(3) 0.028(3) 0.004(2) 0.009(2) 0.007(3)
C36 0.059(4) 0.055(4) 0.048(4) -0.001(3) 0.006(3) -0.003(3)
C41 0.025(2) 0.023(3) 0.025(2) 0.010(2) 0.0021(19) 0.0016(19)
C42 0.033(3) 0.030(3) 0.031(3) 0.007(2) 0.009(2) 0.011(2)
C43 0.032(3) 0.035(3) 0.041(3) 0.018(2) 0.003(2) 0.010(2)
C44 0.039(3) 0.044(3) 0.030(3) 0.017(2) 0.004(2) 0.012(2)
C45 0.035(3) 0.042(3) 0.027(3) 0.014(2) 0.010(2) 0.017(2)
C46 0.054(4) 0.067(4) 0.054(4) 0.021(3) 0.002(3) 0.038(3)
C51 0.030(3) 0.035(3) 0.022(2) 0.009(2) -0.003(2) 0.012(2)
C52 0.030(3) 0.038(3) 0.029(3) 0.011(2) -0.002(2) 0.007(2)
C53 0.038(3) 0.038(3) 0.029(3) 0.005(2) -0.007(2) 0.007(2)
C54 0.054(3) 0.045(3) 0.026(3) 0.001(2) 0.001(2) 0.010(3)
C55 0.048(3) 0.050(3) 0.022(3) 0.006(2) 0.007(2) 0.013(3)
C56 0.052(4) 0.043(4) 0.051(4) 0.001(3) -0.005(3) -0.001(3)
C61 0.022(2) 0.023(3) 0.034(3) 0.006(2) 0.005(2) 0.0006(19)
C62 0.027(2) 0.036(3) 0.034(3) 0.009(2) -0.003(2) 0.004(2)
C63 0.029(3) 0.033(3) 0.048(3) 0.007(2) -0.001(2) 0.006(2)
C64 0.025(2) 0.035(3) 0.047(3) 0.006(2) 0.008(2) 0.010(2)
C65 0.030(3) 0.036(3) 0.035(3) 0.005(2) 0.011(2) 0.007(2)
C66 0.045(4) 0.061(4) 0.070(4) 0.013(4) -0.002(3) 0.028(3)
C71 0.030(3) 0.028(3) 0.032(3) 0.017(2) 0.006(2) 0.008(2)
C72 0.044(3) 0.033(3) 0.043(3) 0.012(2) 0.010(2) 0.009(2)
C73 0.047(3) 0.035(3) 0.061(4) 0.012(3) 0.014(3) 0.002(3)
C74 0.048(3) 0.037(3) 0.062(4) 0.013(3) 0.024(3) 0.000(3)
C75 0.048(3) 0.043(3) 0.049(3) 0.011(3) 0.023(3) 0.004(3)
C76 0.063(5) 0.048(4) 0.097(6) 0.000(4) 0.018(4) -0.015(4)
C81 0.021(2) 0.020(2) 0.035(3) 0.000(2) 0.002(2) 0.0032(19)
C82 0.032(3) 0.031(3) 0.040(3) 0.006(2) -0.001(2) 0.009(2)
C83 0.039(3) 0.034(3) 0.053(3) -0.006(3) -0.005(3) 0.013(2)
C84 0.033(3) 0.048(3) 0.062(4) -0.005(3) 0.006(3) 0.014(3)
C85 0.032(3) 0.039(3) 0.052(3) 0.004(3) 0.015(3) 0.007(2)
C86 0.061(4) 0.070(5) 0.076(5) 0.012(4) -0.010(4) 0.036(4)
C90 0.060(4) 0.046(4) 0.057(4) 0.013(3) 0.006(3) 0.017(3)
C91 0.080(5) 0.073(5) 0.057(4) 0.016(4) 0.024(4) 0.015(4)
N90 0.096(5) 0.064(4) 0.057(4) 0.024(3) 0.013(4) 0.020(4)
C92A 0.060(8) 0.062(10) 0.054(8) 0.012(7) 0.004(7) 0.008(7)
C93A 0.103(11) 0.099(11) 0.099(11) 0.045(9) -0.014(9) 0.022(9)
N92A 0.089(13) 0.071(14) 0.071(13) 0.031(10) 0.010(9) 0.020(9)
C92B 0.063(7) 0.061(9) 0.051(7) 0.013(7) 0.004(6) 0.011(6)
C93B 0.102(10) 0.098(10) 0.062(8) 0.035(7) -0.011(7) 0.021(8)
N92B 0.053(7) 0.058(9) 0.028(6) 0.008(6) 0.003(5) 0.011(6)
C94A 0.083(10) 0.062(7) 0.066(8) 0.022(6) 0.009(8) 0.020(8)
C95A 0.082(9) 0.066(8) 0.067(8) 0.026(7) 0.013(7) 0.027(7)
N91A 0.079(10) 0.076(10) 0.063(9) 0.012(7) 0.007(7) 0.017(7)
C94B 0.081(10) 0.059(7) 0.067(8) 0.022(7) 0.002(8) 0.014(8)
C95B 0.165(19) 0.16(2) 0.150(19) 0.017(11) 0.028(11) 0.058(11)
N91B 0.080(11) 0.052(9) 0.059(10) 0.014(7) 0.010(8) 0.022(8)
C100 0.061(4) 0.075(5) 0.035(3) 0.009(3) 0.010(3) 0.022(4)
F11 0.065(3) 0.150(5) 0.080(3) 0.043(3) 0.036(3) 0.013(3)
F12 0.116(4) 0.114(4) 0.082(3) -0.013(3) 0.003(3) 0.072(4)
F13 0.064(3) 0.133(4) 0.040(2) 0.017(2) 0.005(2) 0.029(3)
S1 0.0461(9) 0.0623(12) 0.0389(9) 0.0088(8) 0.0038(7) 0.0082(8)
O12 0.064(3) 0.070(4) 0.091(4) -0.014(3) 0.015(3) 0.023(3)
O13 0.067(3) 0.086(4) 0.071(3) 0.037(3) 0.011(3) 0.000(3)
C200 0.041(3) 0.048(4) 0.034(3) 0.006(3) 0.009(3) 0.008(3)
F21 0.076(3) 0.074(3) 0.066(3) -0.018(2) 0.016(2) 0.010(2)
F22 0.049(2) 0.078(3) 0.058(2) 0.036(2) 0.0244(18) 0.018(2)
F23 0.042(2) 0.072(3) 0.061(2) 0.026(2) 0.0116(18) 0.0216(19)
S2 0.0290(7) 0.0561(10) 0.0381(8) 0.0154(7) 0.0118(6) 0.0078(7)
O21 0.049(3) 0.057(3) 0.066(3) 0.022(2) 0.014(2) -0.010(2)
O22 0.037(2) 0.127(5) 0.059(3) 0.032(3) 0.006(2) 0.025(3)
O23 0.064(3) 0.048(3) 0.041(2) 0.006(2) 0.018(2) 0.013(2)
C30A 0.073(8) 0.073(8) 0.080(9) 0.017(7) 0.000(7) 0.019(7)
F31A 0.090(9) 0.081(8) 0.094(9) -0.011(6) -0.001(7) 0.009(7)
F32A 0.177(12) 0.163(11) 0.167(12) 0.036(9) -0.025(10) 0.066(10)
F33A 0.149(10) 0.141(9) 0.086(7) 0.029(7) 0.025(7) 0.005(8)
S3A 0.059(6) 0.046(4) 0.049(5) 0.008(4) 0.026(4) 0.006(3)
O31A 0.061(8) 0.055(8) 0.059(9) -0.015(6) 0.015(7) 0.004(6)
O32A 0.102(10) 0.111(10) 0.114(10) 0.007(8) 0.062(8) 0.001(8)
O33A 0.094(11) 0.086(10) 0.076(10) -0.001(8) -0.004(8) 0.048(8)
C30B 0.067(7) 0.065(7) 0.075(8) 0.029(6) 0.007(6) 0.015(6)
F31B 0.092(8) 0.086(8) 0.106(9) 0.004(6) -0.014(6) -0.005(6)
F32B 0.059(5) 0.121(7) 0.127(7) 0.066(6) 0.003(5) 0.025(5)
F33B 0.094(7) 0.115(7) 0.091(6) 0.066(6) 0.021(6) 0.008(6)
S3B 0.038(3) 0.063(4) 0.059(5) -0.004(3) 0.014(3) 0.008(3)
O31B 0.065(7) 0.078(8) 0.078(10) -0.023(6) 0.018(7) 0.004(6)
O32B 0.059(6) 0.120(8) 0.079(7) 0.053(6) 0.008(5) 0.019(6)
O33B 0.050(6) 0.065(7) 0.074(8) 0.007(6) 0.013(5) 0.020(5)
C40B 0.246(10) 0.233(10) 0.249(11) 0.049(8) 0.024(8) 0.044(8)
S4B 0.127(6) 0.189(7) 0.086(4) -0.005(5) 0.059(5) 0.040(5)
O41B 0.219(15) 0.221(15) 0.212(15) 0.032(10) 0.020(10) 0.056(10)
O42B 0.161(11) 0.155(11) 0.153(11) 0.013(9) 0.043(9) 0.078(9)
O43B 0.209(15) 0.234(16) 0.234(16) 0.014(10) 0.045(11) 0.032(10)
F42B 0.218(9) 0.259(11) 0.256(12) 0.070(9) 0.033(8) 0.001(8)
F41B 0.276(12) 0.232(10) 0.274(11) 0.025(9) 0.033(9) 0.053(9)
F43B 0.283(12) 0.254(12) 0.248(10) 0.078(8) -0.010(9) 0.071(9)
O203 0.311(18) 0.300(18) 0.283(18) 0.073(11) 0.037(11) 0.047(11)
N400 0.202(13) 0.146(12) 0.174(12) 0.074(10) 0.005(10) 0.023(9)
C401 0.29(3) 0.28(3) 0.31(3) 0.096(12) 0.033(11) 0.062(12)
C402 0.203(16) 0.191(16) 0.208(17) 0.053(11) 0.020(11) 0.053(11)
C302 0.076(9) 0.068(9) 0.079(9) 0.017(8) -0.006(8) 0.017(7)
C301 0.128(13) 0.131(14) 0.127(13) 0.025(10) 0.027(10) -0.003(10)
N300 0.130(11) 0.125(11) 0.083(10) 0.022(9) 0.016(9) -0.011(9)
C40A 0.085(8) 0.075(8) 0.065(8) 0.020(7) -0.021(7) 0.021(7)
S4A 0.083(3) 0.065(3) 0.142(5) 0.020(3) -0.024(3) 0.014(2)
O41A 0.177(10) 0.131(9) 0.129(9) 0.068(8) 0.014(8) 0.040(8)
O42A 0.079(7) 0.074(7) 0.130(8) 0.002(6) -0.002(6) 0.002(5)
O43A 0.164(10) 0.151(10) 0.161(10) 0.000(8) 0.019(8) 0.094(8)
F43A 0.110(6) 0.090(6) 0.077(5) 0.013(5) 0.004(5) 0.031(5)
F41A 0.077(5) 0.144(7) 0.066(5) 0.019(5) 0.007(4) 0.041(5)
F42A 0.133(7) 0.093(7) 0.120(7) 0.038(6) -0.033(6) -0.014(6)
O202 0.088(8) 0.090(8) 0.090(8) 0.044(7) 0.049(7) 0.019(6)
O100 0.217(8) 0.177(7) 0.144(7) 0.035(6) 0.059(6) 0.082(7)

loop_
_atom_type_symbol
_atom_type_description
_atom_type_scat_dispersion_real
_atom_type_scat_dispersion_imag
_atom_type_scat_source
C C 0.0033 0.0016 'International Tables Vol C Tables 4.2.6.8 and 6.1.1.4'
H H 0.0000 0.0000 'International Tables Vol C Tables 4.2.6.8 and 6.1.1.4'
O O 0.0106 0.0060 'International Tables Vol C Tables 4.2.6.8 and 6.1.1.4'
F F 0.0171 0.0103 'International Tables Vol C Tables 4.2.6.8 and 6.1.1.4'
P P 0.1023 0.0942 'International Tables Vol C Tables 4.2.6.8 and 6.1.1.4'
S S 0.1246 0.1234 'International Tables Vol C Tables 4.2.6.8 and 6.1.1.4'
Ag Ag -0.8971 1.1015 'International Tables Vol C Tables 4.2.6.8 and 6.1.1.4'
N N 0.0061 0.0033 'International Tables Vol C Tables 4.2.6.8 and 6.1.1.4'

loop_
_geom_angle_atom_site_label_1
_geom_angle_atom_site_label_2
_geom_angle_atom_site_label_3
_geom_angle
N11 Ag1 N31 161.10(16)
N11 Ag1 N90 105.57(19)
N31 Ag1 N90 90.43(19)
N81 Ag2 N21 162.62(16)
N81 Ag2 N91B 91.3(6)
N21 Ag2 N91B 99.9(6)
N81 Ag2 N91A 101.5(5)
N21 Ag2 N91A 89.5(5)
N91B Ag2 N91A 10.4(8)
N61 Ag3 N41 169.40(15)
N71 Ag4 N51 162.01(16)
N71 Ag4 N92B 98.2(5)
N51 Ag4 N92B 95.8(5)
N71 Ag4 N92A 91.2(8)
N51 Ag4 N92A 101.6(8)
N92B Ag4 N92A 8.7(11)
C11 N11 C15 115.8(5)
C11 N11 Ag1 122.3(3)
C15 N11 Ag1 121.9(4)
C21 N21 C25 117.1(5)
C21 N21 Ag2 122.4(3)
C25 N21 Ag2 120.4(4)
C31 N31 C35 115.4(5)
C31 N31 Ag1 122.3(3)
C35 N31 Ag1 122.2(4)
C41 N41 C45 115.8(4)
C41 N41 Ag3 119.1(3)
C45 N41 Ag3 125.0(3)
C51 N51 C55 115.8(5)
C51 N51 Ag4 120.7(4)
C55 N51 Ag4 123.4(4)
C61 N61 C65 116.5(5)
C61 N61 Ag3 119.9(3)
C65 N61 Ag3 123.6(4)
C71 N71 C75 115.5(5)
C71 N71 Ag4 122.3(3)
C75 N71 Ag4 122.2(4)
C81 N81 C85 114.9(5)
C81 N81 Ag2 121.9(3)
C85 N81 Ag2 123.2(4)
N4 P1 N1 122.7(2)
N4 P1 O1 106.1(2)
N1 P1 O1 106.7(2)
N4 P1 O2 107.0(2)
N1 P1 O2 107.1(2)
O1 P1 O2 106.14(19)
N1 P2 N2 122.6(2)
N1 P2 O4 106.0(2)
N2 P2 O4 107.6(2)
N1 P2 O3 107.2(2)
N2 P2 O3 107.3(2)
O4 P2 O3 104.92(19)
N2 P3 N3 122.1(2)
N2 P3 O5 106.3(2)
N3 P3 O5 107.3(2)
N2 P3 O6 107.6(2)
N3 P3 O6 107.2(2)
O5 P3 O6 105.17(19)
N3 P4 N4 122.5(2)
N3 P4 O7 108.3(2)
N4 P4 O7 106.1(2)
N3 P4 O8 105.7(2)
N4 P4 O8 107.6(2)
O7 P4 O8 105.63(19)
P2 N1 P1 129.3(3)
P2 N2 P3 130.6(3)
P4 N3 P3 130.1(3)
P4 N4 P1 129.6(3)
C11 O1 P1 122.4(3)
C21 O2 P1 124.7(3)
C31 O3 P2 123.0(3)
C41 O4 P2 120.1(3)
C51 O5 P3 120.7(3)
C61 O6 P3 123.4(3)
C71 O7 P4 121.7(3)
C81 O8 P4 119.8(3)
N11 C11 C12 125.4(5)
N11 C11 O1 114.7(4)
C12 C11 O1 119.9(5)
C11 C12 C13 118.1(5)
C11 C12 H12 121.0
C13 C12 H12 121.0
C14 C13 C12 117.6(6)
C14 C13 C16 122.3(6)
C12 C13 C16 120.0(6)
C15 C14 C13 119.2(5)
C15 C14 H14 120.4
C13 C14 H14 120.4
N11 C15 C14 123.9(6)
N11 C15 H15 118.0
C14 C15 H15 118.0
C13 C16 H16A 109.5
C13 C16 H16B 109.5
H16A C16 H16B 109.5
C13 C16 H16C 109.5
H16A C16 H16C 109.5
H16B C16 H16C 109.5
N21 C21 O2 114.5(5)
N21 C21 C22 123.6(5)
O2 C21 C22 121.6(4)
C23 C22 C21 119.0(5)
C23 C22 H22 120.5
C21 C22 H22 120.5
C22 C23 C24 117.1(5)
C22 C23 C26 121.1(5)
C24 C23 C26 121.8(5)
C25 C24 C23 121.0(5)
C25 C24 H24 119.5
C23 C24 H24 119.5
C24 C25 N21 122.1(5)
C24 C25 H25 119.0
N21 C25 H25 119.0
C23 C26 H26A 109.5
C23 C26 H26B 109.5
H26A C26 H26B 109.5
C23 C26 H26C 109.5
H26A C26 H26C 109.5
H26B C26 H26C 109.5
N31 C31 C32 125.4(5)
N31 C31 O3 113.6(4)
C32 C31 O3 121.0(5)
C31 C32 C33 118.8(5)
C31 C32 H32 120.6
C33 C32 H32 120.6
C32 C33 C34 117.3(5)
C32 C33 C36 121.6(5)
C34 C33 C36 121.1(5)
C35 C34 C33 119.6(5)
C35 C34 H34 120.2
C33 C34 H34 120.2
N31 C35 C34 123.5(5)
N31 C35 H35 118.3
C34 C35 H35 118.3
C33 C36 H36A 109.5
C33 C36 H36B 109.5
H36A C36 H36B 109.5
C33 C36 H36C 109.5
H36A C36 H36C 109.5
H36B C36 H36C 109.5
N41 C41 C42 125.7(5)
N41 C41 O4 113.8(4)
C42 C41 O4 120.5(4)
C41 C42 C43 118.1(5)
C41 C42 H42 120.9
C43 C42 H42 120.9
C44 C43 C42 117.2(5)
C44 C43 C46 121.5(5)
C42 C43 C46 121.3(5)
C45 C44 C43 120.6(5)
C45 C44 H44 119.7
C43 C44 H44 119.7
N41 C45 C44 122.5(5)
N41 C45 H45 118.7
C44 C45 H45 118.7
C43 C46 H46A 109.5
C43 C46 H46B 109.5
H46A C46 H46B 109.5
C43 C46 H46C 109.5
H46A C46 H46C 109.5
H46B C46 H46C 109.5
N51 C51 C52 125.6(5)
N51 C51 O5 114.1(4)
C52 C51 O5 120.4(5)
C51 C52 C53 118.1(5)
C51 C52 H52 121.0
C53 C52 H52 121.0
C54 C53 C52 118.2(5)
C54 C53 C56 122.0(5)
C52 C53 C56 119.8(5)
C53 C54 C55 119.7(5)
C53 C54 H54 120.2
C55 C54 H54 120.2
N51 C55 C54 122.6(5)
N51 C55 H55 118.7
C54 C55 H55 118.7
C53 C56 H56A 109.5
C53 C56 H56B 109.5
H56A C56 H56B 109.5
C53 C56 H56C 109.5
H56A C56 H56C 109.5
H56B C56 H56C 109.5
N61 C61 C62 125.3(5)
N61 C61 O6 113.8(4)
C62 C61 O6 120.8(5)
C61 C62 C63 117.3(5)
C61 C62 H62 121.3
C63 C62 H62 121.3
C64 C63 C62 118.1(5)
C64 C63 C66 121.8(6)
C62 C63 C66 120.1(6)
C65 C64 C63 120.3(5)
C65 C64 H64 119.9
C63 C64 H64 119.9
N61 C65 C64 122.5(5)
N61 C65 H65 118.7
C64 C65 H65 118.7
C63 C66 H66A 109.5
C63 C66 H66B 109.5
H66A C66 H66B 109.5
C63 C66 H66C 109.5
H66A C66 H66C 109.5
H66B C66 H66C 109.5
N71 C71 C72 125.5(5)
N71 C71 O7 113.3(5)
C72 C71 O7 121.2(5)
C71 C72 C73 118.7(6)
C71 C72 H72 120.7
C73 C72 H72 120.7
C74 C73 C72 117.0(6)
C74 C73 C76 122.5(6)
C72 C73 C76 120.5(6)
C75 C74 C73 120.4(6)
C75 C74 H74 119.8
C73 C74 H74 119.8
C74 C75 N71 122.9(6)
C74 C75 H75 118.6
N71 C75 H75 118.6
C73 C76 H76A 109.5
C73 C76 H76B 109.5
H76A C76 H76B 109.5
C73 C76 H76C 109.5
H76A C76 H76C 109.5
H76B C76 H76C 109.5
N81 C81 C82 126.6(5)
N81 C81 O8 113.2(4)
C82 C81 O8 120.2(5)
C81 C82 C83 117.7(6)
C81 C82 H82 121.2
C83 C82 H82 121.2
C84 C83 C82 116.9(6)
C84 C83 C86 123.0(6)
C82 C83 C86 120.1(6)
C85 C84 C83 121.3(6)
C85 C84 H84 119.3
C83 C84 H84 119.3
N81 C85 C84 122.7(6)
N81 C85 H85 118.7
C84 C85 H85 118.7
C83 C86 H86A 109.5
C83 C86 H86B 109.5
H86A C86 H86B 109.5
C83 C86 H86C 109.5
H86A C86 H86C 109.5
H86B C86 H86C 109.5
N90 C90 C91 177.7(8)
C90 C91 H91A 109.5
C90 C91 H91B 109.5
H91A C91 H91B 109.5
C90 C91 H91C 109.5
H91A C91 H91C 109.5
H91B C91 H91C 109.5
C90 N90 Ag1 159.6(7)
N92A C92A C93A 168(3)
C92A N92A Ag4 156(3)
N92B C92B C93B 173(3)
C92B N92B Ag4 160(2)
N91A C94A C95A 164(3)
C94A N91A Ag2 139(2)
N91B C94B C95B 159(4)
C94B N91B Ag2 144(3)
F12 C100 F13 110.1(7)
F12 C100 F11 105.8(6)
F13 C100 F11 105.8(6)
F12 C100 S1 111.9(5)
F13 C100 S1 112.2(5)
F11 C100 S1 110.7(5)
O12 S1 O11 115.0(4)
O12 S1 O13 114.2(4)
O11 S1 O13 115.5(3)
O12 S1 C100 104.1(3)
O11 S1 C100 103.0(3)
O13 S1 C100 102.7(3)
F21 C200 F22 108.5(5)
F21 C200 F23 107.9(5)
F22 C200 F23 106.6(5)
F21 C200 S2 111.5(4)
F22 C200 S2 111.2(4)
F23 C200 S2 111.0(4)
O23 S2 O22 115.5(3)
O23 S2 O21 113.0(3)
O22 S2 O21 115.7(3)
O23 S2 C200 103.3(3)
O22 S2 C200 103.3(3)
O21 S2 C200 103.9(3)
F32A C30A F33A 112.1(18)
F32A C30A F31A 110.5(16)
F33A C30A F31A 107.8(15)
F32A C30A S3A 110.4(17)
F33A C30A S3A 109.5(13)
F31A C30A S3A 106.4(14)
O33A S3A O32A 114.0(13)
O33A S3A O31A 117.5(15)
O32A S3A O31A 113.4(14)
O33A S3A C30A 101.9(14)
O32A S3A C30A 106.4(14)
O31A S3A C30A 101.4(12)
F31B C30B F32B 105.6(12)
F31B C30B F33B 110.0(13)
F32B C30B F33B 106.3(12)
F31B C30B S3B 112.4(12)
F32B C30B S3B 109.7(11)
F33B C30B S3B 112.4(11)
O31B S3B O32B 113.9(11)
O31B S3B O33B 114.0(11)
O32B S3B O33B 114.0(11)
O31B S3B C30B 106.5(12)
O32B S3B C30B 104.0(9)
O33B S3B C30B 103.0(11)
F42B C40B F41B 123(2)
F42B C40B F43B 120.8(19)
F41B C40B F43B 111.9(18)
F42B C40B S4B 97.0(17)
F41B C40B S4B 96.0(16)
F43B C40B S4B 97.5(17)
O41B S4B O42B 122.2(14)
O41B S4B O43B 119.5(13)
O42B S4B O43B 109.8(12)
O41B S4B C40B 102.6(11)
O42B S4B C40B 99.8(9)
O43B S4B C40B 96.6(10)
N400 C401 C402 131(3)
N300 C301 C302 168(3)
F41A C40A F42A 111.7(13)
F41A C40A F43A 108.8(11)
F42A C40A F43A 109.0(12)
F41A C40A S4A 112.9(10)
F42A C40A S4A 106.1(10)
F43A C40A S4A 108.2(10)
O43A S4A O42A 113.4(9)
O43A S4A O41A 118.7(9)
O42A S4A O41A 112.6(8)
O43A S4A C40A 103.4(9)
O42A S4A C40A 105.3(7)
O41A S4A C40A 101.0(8)

loop_
_geom_bond_atom_site_label_1
_geom_bond_atom_site_label_2
_geom_bond_distance
O11 S1 1.427(5)
Ag1 N11 2.185(4)
Ag1 N31 2.189(4)
Ag1 N90 2.523(6)
Ag2 N81 2.188(4)
Ag2 N21 2.190(4)
Ag2 N91B 2.61(2)
Ag2 N91A 2.66(2)
Ag3 N61 2.167(4)
Ag3 N41 2.169(4)
Ag4 N71 2.208(5)
Ag4 N51 2.209(5)
Ag4 N92B 2.486(15)
Ag4 N92A 2.49(2)
N11 C11 1.321(6)
N11 C15 1.341(7)
N21 C21 1.324(6)
N21 C25 1.365(7)
N31 C31 1.323(6)
N31 C35 1.357(7)
N41 C41 1.318(6)
N41 C45 1.347(6)
N51 C51 1.332(7)
N51 C55 1.356(7)
N61 C61 1.319(6)
N61 C65 1.362(6)
N71 C71 1.327(7)
N71 C75 1.371(7)
N81 C81 1.341(7)
N81 C85 1.346(7)
P1 N4 1.571(4)
P1 N1 1.575(4)
P1 O1 1.590(3)
P1 O2 1.599(4)
P2 N1 1.564(4)
P2 N2 1.565(4)
P2 O4 1.603(3)
P2 O3 1.605(3)
P3 N2 1.566(4)
P3 N3 1.568(4)
P3 O5 1.591(3)
P3 O6 1.595(3)
P4 N3 1.562(4)
P4 N4 1.566(4)
P4 O7 1.587(4)
P4 O8 1.592(4)
O1 C11 1.403(6)
O2 C21 1.383(6)
O3 C31 1.398(6)
O4 C41 1.406(6)
O5 C51 1.389(6)
O6 C61 1.402(6)
O7 C71 1.400(6)
O8 C81 1.406(6)
C11 C12 1.369(7)
C12 C13 1.391(8)
C12 H12 0.9300
C13 C14 1.387(9)
C13 C16 1.504(9)
C14 C15 1.367(8)
C14 H14 0.9300
C15 H15 0.9300
C16 H16A 0.9600
C16 H16B 0.9600
C16 H16C 0.9600
C21 C22 1.390(7)
C22 C23 1.375(8)
C22 H22 0.9300
C23 C24 1.392(8)
C23 C26 1.501(8)
C24 C25 1.350(8)
C24 H24 0.9300
C25 H25 0.9300
C26 H26A 0.9600
C26 H26B 0.9600
C26 H26C 0.9600
C31 C32 1.372(7)
C32 C33 1.384(8)
C32 H32 0.9300
C33 C34 1.388(8)
C33 C36 1.502(8)
C34 C35 1.373(8)
C34 H34 0.9300
C35 H35 0.9300
C36 H36A 0.9600
C36 H36B 0.9600
C36 H36C 0.9600
C41 C42 1.372(7)
C42 C43 1.384(7)
C42 H42 0.9300
C43 C44 1.376(8)
C43 C46 1.496(8)
C44 C45 1.372(7)
C44 H44 0.9300
C45 H45 0.9300
C46 H46A 0.9600
C46 H46B 0.9600
C46 H46C 0.9600
C51 C52 1.372(7)
C52 C53 1.383(8)
C52 H52 0.9300
C53 C54 1.383(8)
C53 C56 1.516(8)
C54 C55 1.385(8)
C54 H54 0.9300
C55 H55 0.9300
C56 H56A 0.9600
C56 H56B 0.9600
C56 H56C 0.9600
C61 C62 1.375(7)
C62 C63 1.407(8)
C62 H62 0.9300
C63 C64 1.371(8)
C63 C66 1.510(8)
C64 C65 1.364(8)
C64 H64 0.9300
C65 H65 0.9300
C66 H66A 0.9600
C66 H66B 0.9600
C66 H66C 0.9600
C71 C72 1.363(8)
C72 C73 1.401(8)
C72 H72 0.9300
C73 C74 1.384(9)
C73 C76 1.516(9)
C74 C75 1.365(9)
C74 H74 0.9300
C75 H75 0.9300
C76 H76A 0.9600
C76 H76B 0.9600
C76 H76C 0.9600
C81 C82 1.358(7)
C82 C83 1.397(8)
C82 H82 0.9300
C83 C84 1.375(9)
C83 C86 1.497(9)
C84 C85 1.369(9)
C84 H84 0.9300
C85 H85 0.9300
C86 H86A 0.9600
C86 H86B 0.9600
C86 H86C 0.9600
C90 N90 1.128(8)
C90 C91 1.461(10)
C91 H91A 0.9600
C91 H91B 0.9600
C91 H91C 0.9600
C92A N92A 1.118(16)
C92A C93A 1.463(17)
C92B N92B 1.114(14)
C92B C93B 1.471(15)
C94A N91A 1.107(15)
C94A C95A 1.527(16)
C94B N91B 1.112(17)
C94B C95B 1.492(18)
C100 F12 1.301(8)
C100 F13 1.317(7)
C100 F11 1.341(9)
C100 S1 1.830(7)
S1 O12 1.424(5)
S1 O13 1.440(5)
C200 F21 1.316(7)
C200 F22 1.331(7)
C200 F23 1.346(7)
C200 S2 1.816(6)
S2 O23 1.430(5)
S2 O22 1.434(5)
S2 O21 1.444(5)
C30A F32A 1.294(17)
C30A F33A 1.297(17)
C30A F31A 1.317(17)
C30A S3A 1.856(19)
S3A O33A 1.41(2)
S3A O32A 1.437(15)
S3A O31A 1.459(13)
C30B F31B 1.319(14)
C30B F32B 1.337(14)
C30B F33B 1.338(14)
C30B S3B 1.832(16)
S3B O31B 1.419(13)
S3B O32B 1.440(13)
S3B O33B 1.466(15)
C40B F42B 1.264(18)
C40B F41B 1.302(18)
C40B F43B 1.313(19)
C40B S4B 1.84(3)
S4B O41B 1.355(15)
S4B O42B 1.416(13)
S4B O43B 1.502(16)
N400 C401 1.20(2)
C401 C402 1.50(2)
C302 C301 1.34(3)
C301 N300 1.199(19)
C40A F41A 1.239(14)
C40A F42A 1.277(14)
C40A F43A 1.359(14)
C40A S4A 1.816(13)
S4A O43A 1.401(12)
S4A O42A 1.462(10)
S4A O41A 1.485(12)
